data_9016127
loop_
_publ_author_name
'Andress, K.'
'Carpenter, C.'

_publ_section_title
;
 Kristallhydrate. II.Die Struktur von Chromchlorid- und
 Aluminiumchloridhexahydrat
 _cod_database_code 1011008
;
_journal_name_full 'Zeitschrift fur Kristallographie'
_journal_page_first 446
_journal_page_last 463
_journal_volume 87
_journal_year 1934
_chemical_formula_sum 'Al Cl3 O6'
_chemical_name_mineral Chloraluminite
_space_group_IT_number 167
_symmetry_space_group_name_Hall '-P 3* 2n'
_symmetry_space_group_name_H-M 'R -3 c :R'
_cell_angle_alpha 97.00
_cell_angle_beta 97.00
_cell_angle_gamma 97.00
_cell_length_a 7.85
_cell_length_b 7.85
_cell_length_c 7.85
_cell_formula_units_Z 2
_cell_volume 471.940
_database_code_amcsd 0017919
_exptl_crystal_density_diffrn 1.614
_cod_original_sg_symbol_H-M 'R -3 c'
_cod_database_code 9016127

loop_
_space_group_symop_operation_xyz
x,y,z
1/2-x,1/2-z,1/2-y
-z,-x,-y
1/2+y,1/2+x,1/2+z
y,z,x
1/2-z,1/2-y,1/2-x
-x,-y,-z
1/2+x,1/2+z,1/2+y
z,x,y
1/2-y,1/2-x,1/2-z
-y,-z,-x
1/2+z,1/2+y,1/2+x

loop_
_atom_site_label
_atom_site_fract_x
_atom_site_fract_y
_atom_site_fract_z
_atom_site_occupancy
Al1 0.00000 0.00000 0.00000 1.00000
Cl1 0.51000 0.51000 0.25000 0.50000
O1 0.51000 0.41000 0.96000 1.00000

loop_
_cod_related_entry_id
_cod_related_entry_database
_cod_related_entry_code
1 AMCSD 0017919
